data_4335535
loop_
_publ_author_name
'Jinglan Kan'
'Hailong Wang'
'Wei Sun'
'Wei Cao'
'Jun Tao'
'Jianzhuang Jiang'

_publ_contact_author_address
; 
Department of Chemistry, University of
 Science and Technology Beijing, Beijing 
100083, China 
;
_publ_contact_author_email kanjinglan@163.com
_publ_contact_author_name 'Jianzhuang Jiang'
_publ_section_title
;
 Sandwich-Type Mixed Tetrapyrrole Rare-Earth Triple-Decker Compounds.
 Effect of the Coordination Geometry on the Single-Molecule-Magnet Nature
;
_journal_name_full 'Inorganic Chemistry'
_journal_page_first 8505
_journal_page_last 8510
_journal_paper_doi 10.1021/ic400485y
_journal_volume 52
_journal_year 2013
_chemical_formula_sum 'C212 H129 Cl28 Dy2 N20 O16'
_chemical_formula_weight 4529.91
_chemical_name_systematic
; 
 ? 
;
_space_group_IT_number 104
_symmetry_cell_setting tetragonal
_symmetry_space_group_name_Hall 'P 4 -2n'
_symmetry_space_group_name_H-M 'P 4 n c'
_atom_sites_solution_hydrogens geom
_atom_sites_solution_primary direct
_atom_sites_solution_secondary difmap
_audit_creation_method SHELXL-97
_cell_angle_alpha 90.00
_cell_angle_beta 90.00
_cell_angle_gamma 90.00
_cell_formula_units_Z 2
_cell_length_a 24.4126(2)
_cell_length_b 24.4126(2)
_cell_length_c 18.0724(4)
_cell_measurement_reflns_used 14829
_cell_measurement_temperature 126(9)
_cell_measurement_theta_max 64.0333
_cell_measurement_theta_min 3.0398
_cell_volume 10770.7(3)
_computing_cell_refinement
;CrysAlisPro, Oxford Diffraction Ltd.,
Version 1.171.34.40 (release 27-08-2010 CrysAlis171 .NET)
(compiled Aug 27 2010,11:50:40)
;
_computing_data_collection
;
CrysAlisPro, Oxford Diffraction Ltd.,
Version 1.171.34.40 (release 27-08-2010 CrysAlis171 .NET)
(compiled Aug 27 2010,11:50:40)
;
_computing_data_reduction
;   
CrysAlisPro, Oxford Diffraction Ltd.,
Version 1.171.34.40 (release 27-08-2010 CrysAlis171 .NET)
(compiled Aug 27 2010,11:50:40)
;
_computing_structure_refinement 'SHELXL-97 (Sheldrick, 1997)'
_computing_structure_solution 'SHELXS-97 (Sheldrick, 2008)'
_diffrn_ambient_temperature 126(9)
_diffrn_detector_area_resol_mean 16.2141
_diffrn_measured_fraction_theta_full 0.996
_diffrn_measured_fraction_theta_max 0.996
_diffrn_measurement_device_type 'Xcalibur, Eos, Gemini'
_diffrn_measurement_method '\w scans'
_diffrn_radiation_monochromator graphite
_diffrn_radiation_source 'fine-focus sealed tube'
_diffrn_radiation_type CuK\a
_diffrn_radiation_wavelength 1.54178
_diffrn_reflns_av_R_equivalents 0.0455
_diffrn_reflns_av_sigmaI/netI 0.0354
_diffrn_reflns_limit_h_max 27
_diffrn_reflns_limit_h_min -27
_diffrn_reflns_limit_k_max 27
_diffrn_reflns_limit_k_min -26
_diffrn_reflns_limit_l_max 20
_diffrn_reflns_limit_l_min -20
_diffrn_reflns_number 34813
_diffrn_reflns_theta_full 59.97
_diffrn_reflns_theta_max 59.97
_diffrn_reflns_theta_min 4.73
_diffrn_standards_interval_count 0
_diffrn_standards_interval_time 0
_diffrn_standards_number 0
_exptl_absorpt_coefficient_mu 7.383
_exptl_absorpt_correction_T_max 0.2498
_exptl_absorpt_correction_T_min 0.2010
_exptl_absorpt_correction_type multi-scan
_exptl_absorpt_process_details
;
CrysAlisPro, Oxford Diffraction Ltd.,
Version 1.171.34.40 (release 27-08-2010 CrysAlis171 .NET)
(compiled Aug 27 2010,11:50:40)
empirical absorption correction using spherical harmonics,
implemented in SCALE3 ABSPACK scaling algorithm.  
;
_exptl_crystal_colour black
_exptl_crystal_density_diffrn 1.395
_exptl_crystal_description block
_exptl_crystal_F_000 4544
_exptl_crystal_size_max 0.32
_exptl_crystal_size_mid 0.28
_exptl_crystal_size_min 0.26
_refine_diff_density_max 1.150
_refine_diff_density_min -0.873
_refine_diff_density_rms 0.130
_refine_ls_abs_structure_details 'Flack H D (1983), Acta Cryst. A39, 876-881'
_refine_ls_abs_structure_Flack -0.021(6)
_refine_ls_extinction_method none
_refine_ls_goodness_of_fit_ref 1.091
_refine_ls_hydrogen_treatment constr
_refine_ls_matrix_type full
_refine_ls_number_parameters 554
_refine_ls_number_reflns 7670
_refine_ls_number_restraints 44
_refine_ls_restrained_S_all 1.090
_refine_ls_R_factor_all 0.0774
_refine_ls_R_factor_gt 0.0670
_refine_ls_shift/su_max 0.014
_refine_ls_shift/su_mean 0.001
_refine_ls_structure_factor_coef Fsqd
_refine_ls_weighting_details 'calc w=1/[\s^2^(Fo^2^)+(0.1410P)^2^+10.6451P] where P=(Fo^2^+2Fc^2^)/3'
_refine_ls_weighting_scheme calc
_refine_ls_wR_factor_gt 0.1934
_refine_ls_wR_factor_ref 0.2032
_reflns_number_gt 6528
_reflns_number_total 7670
_reflns_threshold_expression >2sigma(I)
_cod_data_source_file ic400485y_si_002_2.cif
_cod_data_source_block 1
_cod_original_sg_symbol_Hall 'P4-2n '
_cod_database_code 4335535

loop_
_symmetry_equiv_pos_as_xyz
'x, y, z'
'-x, -y, z'
'-y, x, z'
'y, -x, z'
'x+1/2, -y+1/2, z+1/2'
'-x+1/2, y+1/2, z+1/2'
'-y+1/2, -x+1/2, z+1/2'
'y+1/2, x+1/2, z+1/2'

loop_
_atom_site_label
_atom_site_type_symbol
_atom_site_fract_x
_atom_site_fract_y
_atom_site_fract_z
_atom_site_U_iso_or_equiv
_atom_site_adp_type
_atom_site_occupancy
_atom_site_symmetry_multiplicity
_atom_site_calc_flag
_atom_site_refinement_flags
_atom_site_disorder_assembly
_atom_site_disorder_group
Dy1 Dy 0.5000 0.5000 0.49067(4) 0.0263(3) Uani 1 4 d S . .
Dy2 Dy 0.5000 0.5000 0.29119(4) 0.0265(3) Uani 1 4 d S . .
N1 N 0.5803(2) 0.4899(2) 0.5628(4) 0.0291(13) Uani 1 1 d . . .
N2 N 0.6091(2) 0.5847(2) 0.5769(4) 0.0286(12) Uani 1 1 d . . .
N3 N 0.4578(2) 0.4337(2) 0.3975(4) 0.0292(11) Uani 1 1 d . . .
N4 N 0.3653(2) 0.4703(2) 0.4004(4) 0.0297(12) Uani 1 1 d . . .
N5 N 0.4673(2) 0.4224(2) 0.2254(4) 0.0313(13) Uani 1 1 d . . .
O1 O 0.8049(2) 0.4070(2) 0.6268(4) 0.0484(15) Uani 1 1 d . . .
O2 O 0.8183(2) 0.5156(2) 0.6237(4) 0.0510(15) Uani 1 1 d . . .
O3 O 0.26199(19) 0.71442(19) 0.4312(3) 0.0381(12) Uani 1 1 d . . .
O4 O 0.20499(19) 0.6249(2) 0.4236(4) 0.0439(13) Uani 1 1 d . . .
Cl1 Cl 0.64010(13) 0.13934(8) 0.20053(18) 0.0773(8) Uani 1 1 d . . .
C1 C 0.7999(2) 0.34874(18) 0.7321(3) 0.051(2) Uani 1 1 d G . .
H1 H 0.8039 0.3791 0.7628 0.061 Uiso 1 1 calc R . .
C2 C 0.7952(3) 0.2967(2) 0.7626(3) 0.061(2) Uani 1 1 d G . .
H2 H 0.7960 0.2921 0.8136 0.073 Uiso 1 1 calc R . .
C3 C 0.7893(2) 0.25136(16) 0.7167(3) 0.062(3) Uani 1 1 d G . .
H3 H 0.7862 0.2165 0.7370 0.074 Uiso 1 1 calc R . .
C4 C 0.7881(2) 0.25813(16) 0.6403(3) 0.054(2) Uani 1 1 d G . .
H4 H 0.7842 0.2278 0.6096 0.065 Uiso 1 1 calc R . .
C5 C 0.7928(2) 0.3102(2) 0.6099(2) 0.054(2) Uani 1 1 d G . .
H5 H 0.7920 0.3147 0.5588 0.064 Uiso 1 1 calc R . .
C6 C 0.7987(2) 0.35551(14) 0.6558(3) 0.0394(18) Uani 1 1 d G . .
C7 C 0.6063(3) 0.4411(3) 0.5745(4) 0.0306(15) Uani 1 1 d . . .
C8 C 0.66316(12) 0.45078(15) 0.5890(3) 0.0314(15) Uani 1 1 d G . .
C9 C 0.70708(16) 0.41623(11) 0.6037(3) 0.0323(16) Uani 1 1 d G . .
H9 H 0.7018 0.3785 0.6054 0.039 Uiso 1 1 calc R . .
C10 C 0.75891(13) 0.43802(14) 0.6158(3) 0.0373(16) Uani 1 1 d G . .
C11 C 0.76681(13) 0.49438(15) 0.6133(3) 0.0377(17) Uani 1 1 d G . .
C12 C 0.72289(16) 0.52894(11) 0.5986(3) 0.0344(16) Uani 1 1 d G . .
H12 H 0.7282 0.5666 0.5969 0.041 Uiso 1 1 calc R . .
C13 C 0.67106(14) 0.50714(14) 0.5865(3) 0.0333(16) Uani 1 1 d G . .
C14 C 0.6188(3) 0.5309(3) 0.5730(4) 0.0330(16) Uani 1 1 d . . .
C15 C 0.8398(3) 0.5059(2) 0.6938(4) 0.062(3) Uani 1 1 d G . .
C16 C 0.8959(3) 0.4965(3) 0.6973(5) 0.105(7) Uani 1 1 d G . .
H16 H 0.9166 0.4964 0.6542 0.126 Uiso 1 1 calc R . .
C17 C 0.9209(3) 0.4872(3) 0.7652(6) 0.107(5) Uani 1 1 d GU . .
H17 H 0.9584 0.4809 0.7675 0.128 Uiso 1 1 calc R . .
C18 C 0.8898(4) 0.4874(3) 0.8297(5) 0.135(9) Uani 1 1 d G . .
H18 H 0.9066 0.4811 0.8751 0.162 Uiso 1 1 calc R . .
C19 C 0.8337(4) 0.4968(3) 0.8262(4) 0.102(6) Uani 1 1 d G . .
H19 H 0.8130 0.4969 0.8693 0.122 Uiso 1 1 calc R . .
C20 C 0.8087(3) 0.5061(2) 0.7583(5) 0.081(4) Uani 1 1 d G . .
H20 H 0.7712 0.5124 0.7560 0.097 Uiso 1 1 calc R . .
C21 C 0.3812(2) 0.5223(3) 0.3999(5) 0.0291(14) Uani 1 1 d . . .
C22 C 0.34265(14) 0.56682(11) 0.4013(3) 0.0326(15) Uani 1 1 d G . .
C23 C 0.37333(11) 0.61476(14) 0.4034(3) 0.0313(16) Uani 1 1 d G . .
C24 C 0.34733(14) 0.66500(12) 0.4121(3) 0.0340(18) Uani 1 1 d G . .
H24 H 0.3679 0.6971 0.4135 0.041 Uiso 1 1 calc R . .
C25 C 0.29066(14) 0.66730(12) 0.4188(3) 0.0345(16) Uani 1 1 d G . .
C26 C 0.25998(11) 0.61936(15) 0.4168(3) 0.0345(15) Uani 1 1 d G . .
C27 C 0.28598(13) 0.56911(12) 0.4081(3) 0.0349(17) Uani 1 1 d G . .
H27 H 0.2655 0.5370 0.4067 0.042 Uiso 1 1 calc R . .
C28 C 0.4005(2) 0.4298(3) 0.3995(5) 0.0297(14) Uani 1 1 d . . .
C29 C 0.2909(2) 0.76284(15) 0.4397(3) 0.0426(19) Uani 1 1 d G . .
C30 C 0.3274(2) 0.77185(18) 0.4974(3) 0.0436(18) Uani 1 1 d G . .
H30 H 0.3337 0.7445 0.5322 0.052 Uiso 1 1 calc R . .
C31 C 0.3545(2) 0.8217(2) 0.5032(3) 0.050(2) Uani 1 1 d G . .
H31 H 0.3790 0.8278 0.5418 0.060 Uiso 1 1 calc R . .
C32 C 0.3451(2) 0.86263(16) 0.4512(4) 0.058(2) Uani 1 1 d G . .
H32 H 0.3632 0.8960 0.4550 0.069 Uiso 1 1 calc R . .
C33 C 0.3085(2) 0.85361(17) 0.3935(3) 0.064(2) Uani 1 1 d G . .
H33 H 0.3022 0.8810 0.3587 0.076 Uiso 1 1 calc R . .
C34 C 0.2814(2) 0.80372(19) 0.3877(3) 0.055(2) Uani 1 1 d G . .
H34 H 0.2570 0.7977 0.3491 0.066 Uiso 1 1 calc R . .
C35 C 0.5532(3) 0.3693(3) 0.2166(4) 0.0325(15) Uani 1 1 d . . .
C36 C 0.17297(18) 0.58020(18) 0.4079(3) 0.048(2) Uani 1 1 d G . .
C37 C 0.1467(2) 0.5522(3) 0.4647(3) 0.062(3) Uani 1 1 d G . .
H37 H 0.1508 0.5638 0.5134 0.075 Uiso 1 1 calc R . .
C38 C 0.1145(3) 0.5068(3) 0.4487(4) 0.084(4) Uani 1 1 d G . .
H38 H 0.0969 0.4880 0.4867 0.101 Uiso 1 1 calc R . .
C39 C 0.1084(3) 0.4894(2) 0.3759(4) 0.084(5) Uani 1 1 d G . .
H39 H 0.0868 0.4591 0.3652 0.101 Uiso 1 1 calc R . .
C40 C 0.1346(2) 0.5175(2) 0.3191(3) 0.073(3) Uani 1 1 d G . .
H40 H 0.1306 0.5059 0.2704 0.088 Uiso 1 1 calc R . .
C41 C 0.1669(2) 0.5629(2) 0.3351(3) 0.058(3) Uani 1 1 d G . .
H41 H 0.1845 0.5816 0.2971 0.070 Uiso 1 1 calc R . .
C42 C 0.4133(3) 0.4085(3) 0.2177(5) 0.0310(17) Uani 1 1 d . . .
C43 C 0.4080(3) 0.3517(3) 0.2055(5) 0.0366(16) Uani 1 1 d . . .
H43 H 0.3754 0.3327 0.1984 0.044 Uiso 1 1 calc R . .
C44 C 0.4588(3) 0.3298(3) 0.2060(5) 0.0378(17) Uani 1 1 d . . .
H44 H 0.4678 0.2930 0.2000 0.045 Uiso 1 1 calc R . .
C45 C 0.4961(3) 0.3742(3) 0.2175(5) 0.0324(16) Uani 1 1 d . . .
C46 C 0.57549(19) 0.31175(13) 0.2111(3) 0.0337(16) Uani 1 1 d G . .
C47 C 0.5989(2) 0.29254(16) 0.1459(2) 0.0373(16) Uani 1 1 d G . .
H47 H 0.6008 0.3152 0.1046 0.045 Uiso 1 1 calc R . .
C48 C 0.6193(2) 0.23946(18) 0.1425(2) 0.055(2) Uani 1 1 d G . .
H48 H 0.6349 0.2266 0.0989 0.067 Uiso 1 1 calc R . .
C49 C 0.6164(2) 0.20559(13) 0.2042(3) 0.048(2) Uani 1 1 d G . .
C50 C 0.5930(2) 0.22480(16) 0.2693(3) 0.0442(19) Uani 1 1 d G . .
H50 H 0.5910 0.2021 0.3106 0.053 Uiso 1 1 calc R . .
C51 C 0.5726(2) 0.27788(17) 0.2728(2) 0.0405(17) Uani 1 1 d G . .
H51 H 0.5569 0.2907 0.3164 0.049 Uiso 1 1 calc R . .
C60 C 0.8425(9) 0.5004(10) 0.1002(17) 0.242(8) Uani 0.745(9) 1 d PDU A 1
Cl2 Cl 0.8354(6) 0.4309(3) 0.1294(5) 0.206(5) Uani 0.745(9) 1 d PD A 1
Cl3 Cl 0.9085(6) 0.5048(5) 0.0581(12) 0.233(7) Uani 0.745(9) 1 d PDU A 1
C71 C 0.8543(11) 0.4766(19) 0.061(2) 0.242(8) Uani 0.255(9) 1 d PDU A 2
Cl12 Cl 0.8057(17) 0.4671(9) 0.1346(15) 0.206(5) Uani 0.255(9) 1 d PD A 2
Cl13 Cl 0.8853(17) 0.5368(17) 0.099(3) 0.233(7) Uani 0.255(9) 1 d PDU A 2
Cl4 Cl 0.7900(5) 0.5057(3) 0.0328(6) 0.208(4) Uani 1 1 d DU . .
C2A C 0.6110(9) 0.3523(9) 0.7404(15) 0.36(4) Uani 1 1 d D . .
H2A H 0.5969 0.3715 0.6967 0.430 Uiso 1 1 calc R . .
Cl5 Cl 0.6482(4) 0.2946(5) 0.7161(7) 0.328(9) Uani 1 1 d D . .
Cl6 Cl 0.6542(8) 0.3953(8) 0.7940(10) 0.66(3) Uani 1 1 d D . .
Cl7 Cl 0.5569(7) 0.3310(10) 0.7999(17) 0.520(14) Uani 1 1 d DU . .

loop_
_atom_site_aniso_label
_atom_site_aniso_U_11
_atom_site_aniso_U_22
_atom_site_aniso_U_33
_atom_site_aniso_U_23
_atom_site_aniso_U_13
_atom_site_aniso_U_12
Dy1 0.0172(3) 0.0172(3) 0.0447(6) 0.000 0.000 0.000
Dy2 0.0166(3) 0.0166(3) 0.0463(6) 0.000 0.000 0.000
N1 0.014(3) 0.021(3) 0.052(4) 0.005(3) 0.002(2) -0.002(2)
N2 0.023(3) 0.020(3) 0.043(3) 0.001(2) -0.002(3) 0.003(2)
N3 0.020(2) 0.020(2) 0.048(3) 0.000(3) 0.005(3) -0.0009(19)
N4 0.021(2) 0.023(3) 0.045(3) 0.000(3) 0.005(3) 0.000(2)
N5 0.023(3) 0.024(3) 0.047(3) -0.002(2) -0.003(2) 0.000(2)
O1 0.025(3) 0.026(3) 0.094(4) 0.010(3) -0.003(3) 0.005(2)
O2 0.025(3) 0.034(3) 0.094(5) 0.007(3) -0.010(3) -0.005(2)
O3 0.024(2) 0.021(2) 0.069(3) -0.004(2) -0.002(2) 0.0058(19)
O4 0.020(2) 0.033(3) 0.078(4) -0.003(2) -0.007(2) 0.000(2)
Cl1 0.114(2) 0.0303(11) 0.0880(17) -0.0044(11) 0.0097(16) 0.0324(12)
C1 0.041(4) 0.036(4) 0.077(6) -0.003(4) -0.013(4) 0.002(3)
C2 0.041(5) 0.056(6) 0.084(7) 0.019(5) -0.006(4) 0.010(4)
C3 0.046(5) 0.034(5) 0.105(8) 0.025(5) -0.006(5) 0.009(4)
C4 0.047(5) 0.026(4) 0.088(7) -0.004(4) -0.004(4) 0.010(3)
C5 0.050(5) 0.044(5) 0.066(6) 0.006(4) -0.008(4) 0.001(4)
C6 0.015(3) 0.029(4) 0.073(6) 0.010(4) -0.007(3) 0.002(3)
C7 0.025(3) 0.023(4) 0.045(4) 0.001(3) 0.003(3) 0.002(3)
C8 0.023(3) 0.024(4) 0.047(4) 0.004(3) -0.005(3) 0.005(3)
C9 0.019(3) 0.022(3) 0.056(4) 0.006(3) -0.002(3) -0.003(3)
C10 0.024(4) 0.031(4) 0.057(5) 0.009(3) -0.008(3) 0.002(3)
C11 0.022(4) 0.029(4) 0.061(5) 0.009(3) -0.011(3) 0.003(3)
C12 0.030(4) 0.022(3) 0.051(4) 0.006(3) -0.003(3) -0.002(3)
C13 0.027(4) 0.031(4) 0.042(4) -0.001(3) -0.003(3) 0.005(3)
C14 0.027(4) 0.029(4) 0.043(4) 0.004(3) 0.005(3) -0.003(3)
C15 0.052(6) 0.018(4) 0.116(10) 0.002(4) -0.040(6) -0.004(3)
C16 0.060(7) 0.037(6) 0.218(19) 0.023(7) -0.090(10) -0.008(4)
C17 0.106(5) 0.106(5) 0.107(5) 0.0004(10) -0.0011(10) -0.0001(10)
C18 0.161(15) 0.036(5) 0.21(2) 0.008(8) -0.163(16) -0.016(7)
C19 0.161(17) 0.044(6) 0.100(10) -0.002(5) -0.076(11) -0.014(6)
C20 0.110(11) 0.042(6) 0.090(9) -0.008(5) -0.046(9) 0.011(5)
C21 0.020(3) 0.023(3) 0.043(4) 0.000(3) 0.000(3) -0.002(2)
C22 0.025(3) 0.023(3) 0.050(4) -0.005(3) 0.002(3) 0.000(3)
C23 0.030(3) 0.025(3) 0.039(4) 0.003(3) -0.002(3) -0.004(3)
C24 0.023(3) 0.021(3) 0.058(5) -0.005(3) -0.006(3) 0.008(3)
C25 0.029(3) 0.031(4) 0.044(4) 0.002(3) -0.004(3) 0.006(3)
C26 0.021(3) 0.036(4) 0.047(4) 0.000(3) -0.003(3) 0.002(3)
C27 0.024(3) 0.021(3) 0.060(5) -0.004(3) -0.003(3) 0.002(2)
C28 0.019(3) 0.025(3) 0.045(4) -0.004(3) -0.003(3) -0.003(2)
C29 0.032(4) 0.030(4) 0.066(5) -0.006(4) 0.000(4) 0.005(3)
C30 0.037(4) 0.043(4) 0.051(5) -0.006(4) 0.005(4) 0.004(3)
C31 0.037(4) 0.054(5) 0.059(5) -0.013(4) -0.001(4) 0.002(4)
C32 0.061(6) 0.035(4) 0.077(6) -0.012(4) 0.021(5) -0.005(4)
C33 0.067(6) 0.038(4) 0.087(6) 0.009(5) 0.003(6) 0.002(4)
C34 0.060(5) 0.031(4) 0.074(6) 0.008(4) -0.002(5) 0.007(3)
C35 0.024(3) 0.025(3) 0.048(4) 0.000(3) 0.002(3) 0.000(3)
C36 0.015(3) 0.039(4) 0.089(7) 0.002(4) -0.007(4) 0.006(3)
C37 0.040(5) 0.059(6) 0.088(7) 0.008(5) -0.014(5) -0.006(4)
C38 0.065(8) 0.071(7) 0.115(11) 0.032(7) -0.027(8) -0.030(5)
C39 0.045(5) 0.058(6) 0.148(15) 0.029(7) -0.039(7) -0.011(4)
C40 0.041(5) 0.050(5) 0.129(10) -0.009(6) -0.037(6) 0.006(5)
C41 0.027(4) 0.049(5) 0.098(8) -0.007(5) -0.016(4) 0.009(4)
C42 0.021(3) 0.026(4) 0.045(4) 0.001(3) -0.002(3) -0.001(3)
C43 0.028(4) 0.021(3) 0.061(5) 0.000(3) -0.006(3) -0.002(3)
C44 0.024(3) 0.022(3) 0.067(5) 0.008(3) -0.004(3) 0.002(3)
C45 0.028(4) 0.024(4) 0.045(4) 0.001(3) -0.002(3) 0.001(2)
C46 0.027(3) 0.011(3) 0.063(5) -0.011(3) -0.007(3) 0.000(3)
C47 0.027(3) 0.031(4) 0.054(5) 0.003(3) 0.006(3) 0.002(3)
C48 0.046(5) 0.031(4) 0.089(7) -0.024(4) 0.018(4) -0.001(4)
C49 0.054(5) 0.018(4) 0.072(6) -0.003(4) -0.009(4) 0.001(3)
C50 0.047(4) 0.023(4) 0.063(5) 0.001(3) -0.002(4) 0.005(3)
C51 0.037(4) 0.031(4) 0.054(5) -0.009(3) 0.004(3) 0.002(3)
C60 0.242(8) 0.242(8) 0.242(8) -0.0001(7) 0.0000(7) -0.0003(7)
Cl2 0.387(15) 0.077(4) 0.154(6) 0.012(4) 0.034(8) 0.007(6)
Cl3 0.183(9) 0.179(11) 0.34(2) 0.119(10) -0.057(9) -0.063(8)
C71 0.242(8) 0.242(8) 0.242(8) -0.0001(7) 0.0000(7) -0.0003(7)
Cl12 0.387(15) 0.077(4) 0.154(6) 0.012(4) 0.034(8) 0.007(6)
Cl13 0.183(9) 0.179(11) 0.34(2) 0.119(10) -0.057(9) -0.063(8)
Cl4 0.295(10) 0.149(6) 0.181(7) -0.014(4) 0.011(7) 0.024(5)
C2A 0.38(6) 0.42(7) 0.28(6) 0.18(5) 0.09(5) 0.27(6)
Cl5 0.252(11) 0.344(15) 0.388(19) 0.199(15) -0.138(12) -0.072(11)
Cl6 0.40(3) 1.37(9) 0.204(15) -0.21(3) -0.058(15) 0.23(4)
Cl7 0.520(15) 0.520(14) 0.520(15) 0.0000(10) -0.0001(10) 0.0000(10)

loop_
_atom_type_symbol
_atom_type_description
_atom_type_scat_dispersion_real
_atom_type_scat_dispersion_imag
_atom_type_scat_source
C C 0.0181 0.0091 'International Tables Vol C Tables 4.2.6.8 and 6.1.1.4'
H H 0.0000 0.0000 'International Tables Vol C Tables 4.2.6.8 and 6.1.1.4'
N N 0.0311 0.0180 'International Tables Vol C Tables 4.2.6.8 and 6.1.1.4'
O O 0.0492 0.0322 'International Tables Vol C Tables 4.2.6.8 and 6.1.1.4'
Cl Cl 0.3639 0.7018 'International Tables Vol C Tables 4.2.6.8 and 6.1.1.4'
Dy Dy -9.8046 9.8477 'International Tables Vol C Tables 4.2.6.8 and 6.1.1.4'

loop_
_geom_angle_atom_site_label_1
_geom_angle_atom_site_label_2
_geom_angle_atom_site_label_3
_geom_angle
_geom_angle_site_symmetry_1
_geom_angle_site_symmetry_3
N1 Dy1 N1 72.34(15) 2_665 3_655
N1 Dy1 N1 113.2(3) 2_665 .
N1 Dy1 N1 72.34(15) 3_655 .
N1 Dy1 N1 72.34(15) 2_665 4_565
N1 Dy1 N1 113.2(3) 3_655 4_565
N1 Dy1 N1 72.34(15) . 4_565
N1 Dy1 N3 78.2(2) 2_665 4_565
N1 Dy1 N3 95.47(18) 3_655 4_565
N1 Dy1 N3 158.51(18) . 4_565
N1 Dy1 N3 129.15(18) 4_565 4_565
N1 Dy1 N3 95.47(18) 2_665 .
N1 Dy1 N3 158.51(17) 3_655 .
N1 Dy1 N3 129.15(18) . .
N1 Dy1 N3 78.2(2) 4_565 .
N3 Dy1 N3 64.20(15) 4_565 .
N1 Dy1 N3 129.15(18) 2_665 2_665
N1 Dy1 N3 78.2(2) 3_655 2_665
N1 Dy1 N3 95.47(18) . 2_665
N1 Dy1 N3 158.50(18) 4_565 2_665
N3 Dy1 N3 64.20(15) 4_565 2_665
N3 Dy1 N3 97.4(3) . 2_665
N1 Dy1 N3 158.51(18) 2_665 3_655
N1 Dy1 N3 129.15(18) 3_655 3_655
N1 Dy1 N3 78.2(2) . 3_655
N1 Dy1 N3 95.47(18) 4_565 3_655
N3 Dy1 N3 97.4(3) 4_565 3_655
N3 Dy1 N3 64.20(15) . 3_655
N3 Dy1 N3 64.20(15) 2_665 3_655
N5 Dy2 N5 75.50(14) 4_565 .
N5 Dy2 N5 75.50(14) 4_565 2_665
N5 Dy2 N5 119.9(3) . 2_665
N5 Dy2 N5 119.9(3) 4_565 3_655
N5 Dy2 N5 75.50(14) . 3_655
N5 Dy2 N5 75.50(14) 2_665 3_655
N5 Dy2 N3 117.17(17) 4_565 2_665
N5 Dy2 N3 163.2(2) . 2_665
N5 Dy2 N3 75.6(2) 2_665 2_665
N5 Dy2 N3 104.59(18) 3_655 2_665
N5 Dy2 N3 75.6(2) 4_565 4_565
N5 Dy2 N3 117.17(17) . 4_565
N5 Dy2 N3 104.59(18) 2_665 4_565
N5 Dy2 N3 163.2(2) 3_655 4_565
N3 Dy2 N3 59.93(15) 2_665 4_565
N5 Dy2 N3 104.59(18) 4_565 .
N5 Dy2 N3 75.6(2) . .
N5 Dy2 N3 163.2(2) 2_665 .
N5 Dy2 N3 117.17(17) 3_655 .
N3 Dy2 N3 89.9(3) 2_665 .
N3 Dy2 N3 59.93(15) 4_565 .
N5 Dy2 N3 163.2(2) 4_565 3_655
N5 Dy2 N3 104.59(18) . 3_655
N5 Dy2 N3 117.17(17) 2_665 3_655
N5 Dy2 N3 75.6(2) 3_655 3_655
N3 Dy2 N3 59.93(15) 2_665 3_655
N3 Dy2 N3 89.9(3) 4_565 3_655
N3 Dy2 N3 59.93(15) . 3_655
C7 N1 C14 107.1(5) . .
C7 N1 Dy1 124.1(5) . .
C14 N1 Dy1 124.0(4) . .
C7 N2 C14 123.4(6) 3_655 .
C21 N3 C28 106.7(5) 3_655 .
C21 N3 Dy1 115.4(5) 3_655 .
C28 N3 Dy1 115.4(4) . .
C21 N3 Dy2 116.4(5) 3_655 .
C28 N3 Dy2 116.0(5) . .
Dy1 N3 Dy2 86.33(14) . .
C28 N4 C21 121.9(5) . .
C42 N5 C45 105.6(5) . .
C42 N5 Dy2 124.9(5) . .
C45 N5 Dy2 124.2(4) . .
C10 O1 C6 118.3(5) . .
C11 O2 C15 114.0(6) . .
C25 O3 C29 118.5(4) . .
C26 O4 C36 117.7(5) . .
C2 C1 C6 120.0 . .
C2 C1 H1 120.0 . .
C6 C1 H1 120.0 . .
C1 C2 C3 120.0 . .
C1 C2 H2 120.0 . .
C3 C2 H2 120.0 . .
C4 C3 C2 120.0 . .
C4 C3 H3 120.0 . .
C2 C3 H3 120.0 . .
C3 C4 C5 120.0 . .
C3 C4 H4 120.0 . .
C5 C4 H4 120.0 . .
C6 C5 C4 120.0 . .
C6 C5 H5 120.0 . .
C4 C5 H5 120.0 . .
O1 C6 C5 120.9(5) . .
O1 C6 C1 119.1(5) . .
C5 C6 C1 120.0 . .
N2 C7 N1 128.4(6) 4_565 .
N2 C7 C8 122.0(6) 4_565 .
N1 C7 C8 109.6(5) . .
C9 C8 C13 120.0 . .
C9 C8 C7 133.0(4) . .
C13 C8 C7 107.0(4) . .
C8 C9 C10 120.0 . .
C8 C9 H9 120.0 . .
C10 C9 H9 120.0 . .
O1 C10 C11 116.1(3) . .
O1 C10 C9 123.8(3) . .
C11 C10 C9 120.0 . .
O2 C11 C12 120.3(3) . .
O2 C11 C10 119.7(3) . .
C12 C11 C10 120.0 . .
C11 C12 C13 120.0 . .
C11 C12 H12 120.0 . .
C13 C12 H12 120.0 . .
C12 C13 C8 120.0 . .
C12 C13 C14 133.4(4) . .
C8 C13 C14 106.5(4) . .
N2 C14 N1 126.7(7) . .
N2 C14 C13 123.4(6) . .
N1 C14 C13 109.7(6) . .
C16 C15 C20 120.0 . .
C16 C15 O2 116.1(5) . .
C20 C15 O2 123.9(5) . .
C17 C16 C15 120.0 . .
C17 C16 H16 120.0 . .
C15 C16 H16 120.0 . .
C18 C17 C16 120.0 . .
C18 C17 H17 120.0 . .
C16 C17 H17 120.0 . .
C17 C18 C19 120.0 . .
C17 C18 H18 120.0 . .
C19 C18 H18 120.0 . .
C18 C19 C20 120.0 . .
C18 C19 H19 120.0 . .
C20 C19 H19 120.0 . .
C19 C20 C15 120.0 . .
C19 C20 H20 120.0 . .
C15 C20 H20 120.0 . .
N4 C21 N3 127.7(6) . 4_565
N4 C21 C22 122.1(5) . .
N3 C21 C22 110.2(5) 4_565 .
C23 C22 C27 120.0 . .
C23 C22 C21 106.5(3) . .
C27 C22 C21 133.1(3) . .
C22 C23 C24 120.0 . .
C22 C23 C28 107.4(3) . 4_565
C24 C23 C28 132.5(3) . 4_565
C25 C24 C23 120.0 . .
C25 C24 H24 120.0 . .
C23 C24 H24 120.0 . .
O3 C25 C24 124.0(3) . .
O3 C25 C26 116.0(3) . .
C24 C25 C26 120.0 . .
O4 C26 C25 116.5(3) . .
O4 C26 C27 123.5(3) . .
C25 C26 C27 120.0 . .
C26 C27 C22 120.0 . .
C26 C27 H27 120.0 . .
C22 C27 H27 120.0 . .
N4 C28 N3 127.2(6) . .
N4 C28 C23 123.7(6) . 3_655
N3 C28 C23 109.1(5) . 3_655
O3 C29 C30 123.0(4) . .
O3 C29 C34 117.0(4) . .
C30 C29 C34 120.0 . .
C29 C30 C31 120.0 . .
C29 C30 H30 120.0 . .
C31 C30 H30 120.0 . .
C32 C31 C30 120.0 . .
C32 C31 H31 120.0 . .
C30 C31 H31 120.0 . .
C31 C32 C33 120.0 . .
C31 C32 H32 120.0 . .
C33 C32 H32 120.0 . .
C32 C33 C34 120.0 . .
C32 C33 H33 120.0 . .
C34 C33 H33 120.0 . .
C33 C34 C29 120.0 . .
C33 C34 H34 120.0 . .
C29 C34 H34 120.0 . .
C45 C35 C42 126.1(7) . 3_655
C45 C35 C46 116.0(6) . .
C42 C35 C46 117.9(6) 3_655 .
O4 C36 C37 120.1(4) . .
O4 C36 C41 119.9(4) . .
C37 C36 C41 120.0 . .
C38 C37 C36 120.0 . .
C38 C37 H37 120.0 . .
C36 C37 H37 120.0 . .
C37 C38 C39 120.0 . .
C37 C38 H38 120.0 . .
C39 C38 H38 120.0 . .
C40 C39 C38 120.0 . .
C40 C39 H39 120.0 . .
C38 C39 H39 120.0 . .
C39 C40 C41 120.0 . .
C39 C40 H40 120.0 . .
C41 C40 H40 120.0 . .
C40 C41 C36 120.0 . .
C40 C41 H41 120.0 . .
C36 C41 H41 120.0 . .
N5 C42 C43 110.4(6) . .
N5 C42 C35 124.5(7) . 4_565
C43 C42 C35 125.0(7) . 4_565
C44 C43 C42 107.7(6) . .
C44 C43 H43 126.1 . .
C42 C43 H43 126.1 . .
C43 C44 C45 106.6(6) . .
C43 C44 H44 126.7 . .
C45 C44 H44 126.7 . .
N5 C45 C35 125.6(6) . .
N5 C45 C44 109.7(5) . .
C35 C45 C44 124.6(7) . .
C47 C46 C51 120.0 . .
C47 C46 C35 121.2(4) . .
C51 C46 C35 118.8(4) . .
C46 C47 C48 120.0 . .
C46 C47 H47 120.0 . .
C48 C47 H47 120.0 . .
C49 C48 C47 120.0 . .
C49 C48 H48 120.0 . .
C47 C48 H48 120.0 . .
C50 C49 C48 120.0 . .
C50 C49 Cl1 119.2(3) . .
C48 C49 Cl1 120.8(3) . .
C51 C50 C49 120.0 . .
C51 C50 H50 120.0 . .
C49 C50 H50 120.0 . .
C50 C51 C46 120.0 . .
C50 C51 H51 120.0 . .
C46 C51 H51 120.0 . .
Cl4 C60 Cl3 110.8(17) . .
Cl4 C60 Cl2 101.6(13) . .
Cl3 C60 Cl2 105.7(14) . .
Cl13 C71 Cl12 96(2) . .
Cl13 C71 Cl4 99(2) . .
Cl12 C71 Cl4 71.7(13) . .
C60 Cl4 C71 31.0(18) . .
Cl5 C2A Cl6 107.9(11) . .
Cl5 C2A Cl7 107.7(11) . .
Cl6 C2A Cl7 106.5(11) . .
Cl5 C2A H2A 111.5 . .
Cl6 C2A H2A 111.5 . .
Cl7 C2A H2A 111.5 . .

loop_
_geom_bond_atom_site_label_1
_geom_bond_atom_site_label_2
_geom_bond_distance
_geom_bond_site_symmetry_2
Dy1 N1 2.367(6) 2_665
Dy1 N1 2.367(6) 3_655
Dy1 N1 2.367(6) .
Dy1 N1 2.367(6) 4_565
Dy1 N3 2.552(6) 4_565
Dy1 N3 2.552(6) .
Dy1 N3 2.552(6) 2_665
Dy1 N3 2.552(6) 3_655
Dy2 N5 2.374(6) 4_565
Dy2 N5 2.374(6) .
Dy2 N5 2.374(6) 2_665
Dy2 N5 2.374(6) 3_655
Dy2 N3 2.715(6) 2_665
Dy2 N3 2.715(6) 4_565
Dy2 N3 2.715(6) .
Dy2 N3 2.715(6) 3_655
N1 C7 1.366(9) .
N1 C14 1.385(9) .
N2 C7 1.334(9) 3_655
N2 C14 1.336(10) .
N3 C21 1.373(8) 3_655
N3 C28 1.402(8) .
N4 C28 1.310(8) .
N4 C21 1.330(9) .
N5 C42 1.368(9) .
N5 C45 1.379(9) .
O1 C10 1.368(6) .
O1 C6 1.369(6) .
O2 C11 1.372(6) .
O2 C15 1.391(9) .
O3 C25 1.365(5) .
O3 C29 1.385(6) .
O4 C26 1.355(5) .
O4 C36 1.373(6) .
Cl1 C49 1.719(3) .
C1 C2 1.3900 .
C1 C6 1.3900 .
C1 H1 0.9300 .
C2 C3 1.3900 .
C2 H2 0.9300 .
C3 C4 1.3900 .
C3 H3 0.9300 .
C4 C5 1.3900 .
C4 H4 0.9300 .
C5 C6 1.3900 .
C5 H5 0.9300 .
C7 N2 1.334(9) 4_565
C7 C8 1.432(7) .
C8 C9 1.3900 .
C8 C13 1.3900 .
C9 C10 1.3900 .
C9 H9 0.9300 .
C10 C11 1.3900 .
C11 C12 1.3900 .
C12 C13 1.3900 .
C12 H12 0.9300 .
C13 C14 1.423(8) .
C15 C16 1.3900 .
C15 C20 1.3900 .
C16 C17 1.3900 .
C16 H16 0.9300 .
C17 C18 1.3900 .
C17 H17 0.9300 .
C18 C19 1.3900 .
C18 H18 0.9300 .
C19 C20 1.3900 .
C19 H19 0.9300 .
C20 H20 0.9300 .
C21 N3 1.373(8) 4_565
C21 C22 1.437(7) .
C22 C23 1.3900 .
C22 C27 1.3900 .
C23 C24 1.3900 .
C23 C28 1.430(7) 4_565
C24 C25 1.3900 .
C24 H24 0.9300 .
C25 C26 1.3900 .
C26 C27 1.3900 .
C27 H27 0.9300 .
C28 C23 1.430(11) 3_655
C29 C30 1.3900 .
C29 C34 1.3900 .
C30 C31 1.3900 .
C30 H30 0.9300 .
C31 C32 1.3900 .
C31 H31 0.9300 .
C32 C33 1.3900 .
C32 H32 0.9300 .
C33 C34 1.3900 .
C33 H33 0.9300 .
C34 H34 0.9300 .
C35 C45 1.400(10) .
C35 C42 1.423(9) 3_655
C35 C46 1.510(7) .
C36 C37 1.3900 .
C36 C41 1.3900 .
C37 C38 1.3900 .
C37 H37 0.9300 .
C38 C39 1.3900 .
C38 H38 0.9300 .
C39 C40 1.3900 .
C39 H39 0.9300 .
C40 C41 1.3900 .
C40 H40 0.9300 .
C41 H41 0.9300 .
C42 C43 1.411(10) .
C42 C35 1.423(9) 4_565
C43 C44 1.351(11) .
C43 H43 0.9300 .
C44 C45 1.431(10) .
C44 H44 0.9300 .
C46 C47 1.3900 .
C46 C51 1.3900 .
C47 C48 1.3900 .
C47 H47 0.9300 .
C48 C49 1.3900 .
C48 H48 0.9300 .
C49 C50 1.3900 .
C50 C51 1.3900 .
C50 H50 0.9300 .
C51 H51 0.9300 .
C60 Cl4 1.77(2) .
C60 Cl3 1.78(2) .
C60 Cl2 1.785(19) .
C71 Cl13 1.79(2) .
C71 Cl12 1.79(2) .
C71 Cl4 1.80(2) .
C2A Cl5 1.735(18) .
C2A Cl6 1.775(19) .
C2A Cl7 1.780(19) .
C2A H2A 0.9800 .
